data_4502254
loop_
_publ_author_name
'Li, Qiao-Yun'
'Yang, Gao-Wen'
'Tang, Xiao-Yan'
'Ma, Yun-Sheng'
'Yao, Wen'
'Zhou, Feng'
'Chen, Juan'
'Zhou, Hao'

_publ_section_title
;
 Constructions of a Set of New Lanthanide-Based Coordination Polymers with
 Hatza Ligands (Hatza = 5-Aminotetrazole&#x2212;1-Acetic Acid)
;
_journal_issue 1
_journal_name_full 'Crystal Growth &amp; Design'
_journal_page_first 165
_journal_paper_doi 10.1021/cg900807t
_journal_volume 10
_journal_year 2010
_chemical_formula_moiety 'C6 H14 Gd N10 O7, Cl'
_chemical_formula_sum 'C6 H14 Cl Gd N10 O7'
_chemical_formula_weight 530.97
_chemical_name_systematic
; 
 ? 
;
_space_group_IT_number 2
_symmetry_cell_setting triclinic
_symmetry_space_group_name_Hall '-P 1'
_symmetry_space_group_name_H-M 'P -1'
_atom_sites_solution_hydrogens geom
_atom_sites_solution_primary direct
_atom_sites_solution_secondary difmap
_audit_creation_method SHELXL-97
_cell_angle_alpha 60.41(3)
_cell_angle_beta 76.80(3)
_cell_angle_gamma 86.80(3)
_cell_formula_units_Z 2
_cell_length_a 9.3156(19)
_cell_length_b 10.118(2)
_cell_length_c 10.184(2)
_cell_measurement_temperature 291(2)
_cell_volume 810.8(4)
_computing_cell_refinement 'CrystalClear, Ver. 1.30 (Rigaku/MSC, 2001)'
_computing_data_collection 'CrystalClear, Ver. 1.30 (Rigaku/MSC, 2001)'
_computing_data_reduction 'CrystalStructure, Ver. 3.60 (Rigaku/MSC, 2004)'
_computing_molecular_graphics 'SHELXL-97 (Sheldrick, 1997)'
_computing_publication_material 'SHELXL-97 (Sheldrick, 1997)'
_computing_structure_refinement 'SHELXL-97 (Sheldrick, 1997)'
_computing_structure_solution 'SHELXS-97 (Sheldrick, 1990)'
_diffrn_ambient_temperature 291(2)
_diffrn_measured_fraction_theta_full 0.996
_diffrn_measured_fraction_theta_max 0.996
_diffrn_measurement_device_type 'Rigaku Mercury'
_diffrn_measurement_method \w
_diffrn_radiation_monochromator graphite
_diffrn_radiation_source 'fine-focus sealed tube'
_diffrn_radiation_type MoK\a
_diffrn_radiation_wavelength 0.71073
_diffrn_reflns_av_R_equivalents 0.0267
_diffrn_reflns_av_sigmaI/netI 0.0336
_diffrn_reflns_limit_h_max 12
_diffrn_reflns_limit_h_min -12
_diffrn_reflns_limit_k_max 13
_diffrn_reflns_limit_k_min -13
_diffrn_reflns_limit_l_max 13
_diffrn_reflns_limit_l_min -13
_diffrn_reflns_number 8526
_diffrn_reflns_theta_full 27.48
_diffrn_reflns_theta_max 27.48
_diffrn_reflns_theta_min 3.12
_diffrn_standards_decay_% 0
_diffrn_standards_interval_count 0
_diffrn_standards_interval_time 0
_diffrn_standards_number 0
_exptl_absorpt_coefficient_mu 4.312
_exptl_absorpt_correction_T_max 0.4793
_exptl_absorpt_correction_T_min 0.4793
_exptl_absorpt_correction_type multi-scan
_exptl_absorpt_process_details 'Jacobson, R. (1998) Private communication to Rigaku Corp.'
_exptl_crystal_colour colorless
_exptl_crystal_density_diffrn 2.175
_exptl_crystal_density_method 'not measured'
_exptl_crystal_description prism
_exptl_crystal_F_000 514
_exptl_crystal_size_max 0.20
_exptl_crystal_size_mid 0.20
_exptl_crystal_size_min 0.20
_refine_diff_density_max 0.724
_refine_diff_density_min -0.776
_refine_diff_density_rms 0.094
_refine_ls_extinction_method none
_refine_ls_goodness_of_fit_ref 1.071
_refine_ls_hydrogen_treatment mixed
_refine_ls_matrix_type full
_refine_ls_number_parameters 258
_refine_ls_number_reflns 3704
_refine_ls_number_restraints 10
_refine_ls_restrained_S_all 1.070
_refine_ls_R_factor_all 0.0247
_refine_ls_R_factor_gt 0.0211
_refine_ls_shift/su_max 0.011
_refine_ls_shift/su_mean 0.004
_refine_ls_structure_factor_coef Fsqd
_refine_ls_weighting_details 'calc w=1/[\s^2^(Fo^2^)+(0.0175P)^2^+0.0149P] where P=(Fo^2^+2Fc^2^)/3'
_refine_ls_weighting_scheme calc
_refine_ls_wR_factor_gt 0.0424
_refine_ls_wR_factor_ref 0.0433
_reflns_number_gt 3462
_reflns_number_total 3704
_reflns_threshold_expression >2sigma(I)
_cod_data_source_file cg900807t_si_005.cif
_cod_data_source_block t
_cod_database_code 4502254

loop_
_symmetry_equiv_pos_as_xyz
'x, y, z'
'-x, -y, -z'

loop_
_atom_site_label
_atom_site_type_symbol
_atom_site_fract_x
_atom_site_fract_y
_atom_site_fract_z
_atom_site_U_iso_or_equiv
_atom_site_adp_type
_atom_site_occupancy
_atom_site_symmetry_multiplicity
_atom_site_calc_flag
_atom_site_refinement_flags
Gd1 Gd 0.146224(14) 0.111919(13) 1.036644(14) 0.01700(5) Uani 1 1 d .
Cl1 Cl 0.72748(9) 0.04408(9) 0.47552(8) 0.03584(17) Uani 1 1 d .
O1 O 0.1627(2) 0.3026(2) 0.7624(2) 0.0299(5) Uani 1 1 d .
O2 O 0.0189(2) 0.1065(2) 0.8260(2) 0.0302(5) Uani 1 1 d .
O3 O 0.0886(2) 0.7826(2) 0.9562(2) 0.0257(4) Uani 1 1 d .
O4 O 0.2539(2) 0.9381(2) 0.9539(2) 0.0296(5) Uani 1 1 d .
O5 O 0.4060(2) 0.1872(2) 0.8990(3) 0.0365(5) Uani 1 1 d D
H5D H 0.455(3) 0.118(3) 0.889(4) 0.055 Uiso 1 1 d D
H5C H 0.437(4) 0.2755(16) 0.823(3) 0.055 Uiso 1 1 d D
O6 O 0.0550(2) 0.0928(3) 1.2896(2) 0.0371(5) Uani 1 1 d D
H6A H 0.106(3) 0.072(4) 1.356(3) 0.056 Uiso 1 1 d D
H6B H -0.0327(15) 0.089(4) 1.340(4) 0.056 Uiso 1 1 d D
O7 O 0.3062(3) -0.0480(2) 1.2105(2) 0.0355(5) Uani 1 1 d D
H7B H 0.303(4) -0.1417(10) 1.236(4) 0.053 Uiso 1 1 d D
H7A H 0.306(4) -0.043(4) 1.291(2) 0.053 Uiso 1 1 d D
N1 N 0.2194(3) 0.4034(2) 0.4570(2) 0.0259(5) Uani 1 1 d .
N2 N 0.1782(3) 0.5483(3) 0.3981(3) 0.0403(7) Uani 1 1 d .
N3 N 0.2990(3) 0.6334(3) 0.3337(3) 0.0410(7) Uani 1 1 d .
N4 N 0.4209(3) 0.5508(3) 0.3465(3) 0.0335(6) Uani 1 1 d .
N5 N 0.4461(3) 0.2830(3) 0.4696(4) 0.0461(7) Uani 1 1 d D
N6 N 0.3026(3) 0.5792(2) 0.9707(3) 0.0239(5) Uani 1 1 d .
N7 N 0.3273(3) 0.4698(3) 1.1105(3) 0.0370(6) Uani 1 1 d .
N8 N 0.2812(3) 0.3418(3) 1.1318(3) 0.0415(7) Uani 1 1 d .
N9 N 0.2231(3) 0.3619(2) 1.0123(3) 0.0272(5) Uani 1 1 d .
N10 N 0.2051(4) 0.5810(3) 0.7736(4) 0.0509(9) Uani 1 1 d D
H10A H 0.197(5) 0.6766(8) 0.730(4) 0.076 Uiso 1 1 d D
H10B H 0.171(4) 0.520(4) 0.751(5) 0.076 Uiso 1 1 d D
C1 C 0.0958(3) 0.2275(3) 0.7255(3) 0.0214(6) Uani 1 1 d .
C2 C 0.1122(3) 0.2752(3) 0.5564(3) 0.0249(6) Uani 1 1 d .
H2B H 0.1432 0.1903 0.5401 0.030 Uiso 1 1 calc R
H2C H 0.0174 0.3026 0.5293 0.030 Uiso 1 1 calc R
C3 C 0.3678(3) 0.4068(3) 0.4248(3) 0.0280(6) Uani 1 1 d .
C4 C 0.2159(3) 0.8254(3) 0.9461(3) 0.0220(6) Uani 1 1 d .
C5 C 0.3444(3) 0.7381(3) 0.9126(3) 0.0251(6) Uani 1 1 d .
H5E H 0.3841 0.7869 0.8013 0.030 Uiso 1 1 calc R
H5F H 0.4220 0.7433 0.9596 0.030 Uiso 1 1 calc R
C6 C 0.2386(3) 0.5100(3) 0.9134(3) 0.0252(6) Uani 1 1 d .
H5B H 0.408(3) 0.204(2) 0.478(4) 0.043(10) Uiso 1 1 d D
H5A H 0.5372(12) 0.304(5) 0.424(4) 0.075(15) Uiso 1 1 d D

loop_
_atom_site_aniso_label
_atom_site_aniso_U_11
_atom_site_aniso_U_22
_atom_site_aniso_U_33
_atom_site_aniso_U_23
_atom_site_aniso_U_13
_atom_site_aniso_U_12
Gd1 0.01889(8) 0.01315(7) 0.01796(7) -0.00748(5) -0.00225(5) -0.00205(5)
Cl1 0.0385(4) 0.0374(4) 0.0309(4) -0.0166(3) -0.0086(3) 0.0073(3)
O1 0.0363(12) 0.0280(10) 0.0236(10) -0.0109(8) -0.0049(9) -0.0108(9)
O2 0.0365(12) 0.0181(9) 0.0256(10) -0.0069(8) 0.0045(9) -0.0091(9)
O3 0.0198(10) 0.0251(10) 0.0384(11) -0.0197(9) -0.0081(9) 0.0010(8)
O4 0.0276(11) 0.0271(10) 0.0449(12) -0.0273(10) -0.0043(10) -0.0006(9)
O5 0.0256(12) 0.0210(11) 0.0467(13) -0.0109(10) 0.0077(10) -0.0031(9)
O6 0.0302(13) 0.0564(14) 0.0247(11) -0.0206(11) -0.0046(10) 0.0003(11)
O7 0.0510(15) 0.0294(11) 0.0319(12) -0.0167(10) -0.0183(11) 0.0109(11)
N1 0.0273(14) 0.0212(12) 0.0202(11) -0.0055(9) -0.0001(10) -0.0009(10)
N2 0.0381(17) 0.0232(13) 0.0379(15) -0.0033(11) 0.0013(13) 0.0028(12)
N3 0.0411(17) 0.0232(13) 0.0421(16) -0.0073(12) -0.0002(13) -0.0032(12)
N4 0.0356(16) 0.0263(13) 0.0302(14) -0.0094(11) -0.0013(12) -0.0075(12)
N5 0.0312(18) 0.0339(17) 0.071(2) -0.0251(16) -0.0115(17) 0.0055(14)
N6 0.0268(13) 0.0194(11) 0.0302(12) -0.0148(10) -0.0094(11) 0.0034(10)
N7 0.0516(18) 0.0283(13) 0.0368(15) -0.0149(12) -0.0230(13) 0.0006(12)
N8 0.064(2) 0.0278(14) 0.0364(15) -0.0129(12) -0.0235(15) -0.0030(13)
N9 0.0381(15) 0.0190(11) 0.0277(12) -0.0129(10) -0.0097(11) -0.0001(10)
N10 0.094(3) 0.0210(13) 0.0486(18) -0.0139(13) -0.0443(18) 0.0023(16)
C1 0.0251(15) 0.0149(12) 0.0197(13) -0.0064(10) -0.0024(11) 0.0015(11)
C2 0.0269(16) 0.0231(14) 0.0194(13) -0.0080(11) -0.0006(12) -0.0050(12)
C3 0.0307(17) 0.0298(16) 0.0222(14) -0.0122(12) -0.0050(13) 0.0006(13)
C4 0.0258(15) 0.0179(13) 0.0220(13) -0.0094(11) -0.0059(12) 0.0024(11)
C5 0.0233(15) 0.0216(13) 0.0370(16) -0.0199(12) -0.0053(13) 0.0003(11)
C6 0.0287(16) 0.0207(13) 0.0335(15) -0.0181(12) -0.0098(13) 0.0041(12)

loop_
_atom_type_symbol
_atom_type_description
_atom_type_scat_dispersion_real
_atom_type_scat_dispersion_imag
_atom_type_scat_source
C C 0.0033 0.0016 'International Tables Vol C Tables 4.2.6.8 and 6.1.1.4'
H H 0.0000 0.0000 'International Tables Vol C Tables 4.2.6.8 and 6.1.1.4'
Cl Cl 0.1484 0.1585 'International Tables Vol C Tables 4.2.6.8 and 6.1.1.4'
N N 0.0061 0.0033 'International Tables Vol C Tables 4.2.6.8 and 6.1.1.4'
Gd Gd -0.1653 3.9035 'International Tables Vol C Tables 4.2.6.8 and 6.1.1.4'
O O 0.0106 0.0060 'International Tables Vol C Tables 4.2.6.8 and 6.1.1.4'

loop_
_geom_angle_atom_site_label_1
_geom_angle_atom_site_label_2
_geom_angle_atom_site_label_3
_geom_angle
_geom_angle_site_symmetry_1
_geom_angle_site_symmetry_3
O2 Gd1 O3 77.45(7) 2_557 2_567
O2 Gd1 O4 74.38(7) 2_557 1_545
O3 Gd1 O4 133.74(7) 2_567 1_545
O2 Gd1 O6 76.50(8) 2_557 .
O3 Gd1 O6 71.26(8) 2_567 .
O4 Gd1 O6 133.73(8) 1_545 .
O2 Gd1 O5 139.81(7) 2_557 .
O3 Gd1 O5 140.49(7) 2_567 .
O4 Gd1 O5 68.02(7) 1_545 .
O6 Gd1 O5 121.08(8) . .
O2 Gd1 O1 123.25(7) 2_557 .
O3 Gd1 O1 77.30(8) 2_567 .
O4 Gd1 O1 88.43(7) 1_545 .
O6 Gd1 O1 137.81(8) . .
O5 Gd1 O1 70.19(8) . .
O2 Gd1 O7 84.87(8) 2_557 .
O3 Gd1 O7 140.89(7) 2_567 .
O4 Gd1 O7 71.49(7) 1_545 .
O6 Gd1 O7 70.79(8) . .
O5 Gd1 O7 70.42(8) . .
O1 Gd1 O7 140.15(8) . .
O2 Gd1 N9 146.70(7) 2_557 .
O3 Gd1 N9 81.03(7) 2_567 .
O4 Gd1 N9 137.59(7) 1_545 .
O6 Gd1 N9 72.66(9) . .
O5 Gd1 N9 69.63(8) . .
O1 Gd1 N9 75.29(7) . .
O7 Gd1 N9 96.44(8) . .
O2 Gd1 O2 73.81(7) 2_557 .
O3 Gd1 O2 69.66(7) 2_567 .
O4 Gd1 O2 67.66(7) 1_545 .
O6 Gd1 O2 134.87(7) . .
O5 Gd1 O2 103.45(7) . .
O1 Gd1 O2 49.85(6) . .
O7 Gd1 O2 137.59(6) . .
N9 Gd1 O2 121.42(7) . .
O2 Gd1 C1 99.23(8) 2_557 .
O3 Gd1 C1 74.86(8) 2_567 .
O4 Gd1 C1 74.38(7) 1_545 .
O6 Gd1 C1 145.98(7) . .
O5 Gd1 C1 84.17(8) . .
O1 Gd1 C1 24.78(7) . .
O7 Gd1 C1 143.09(7) . .
N9 Gd1 C1 99.30(8) . .
O2 Gd1 C1 25.42(6) . .
O2 Gd1 Gd1 39.84(5) 2_557 2_557
O3 Gd1 Gd1 69.00(5) 2_567 2_557
O4 Gd1 Gd1 65.78(5) 1_545 2_557
O6 Gd1 Gd1 109.56(6) . 2_557
O5 Gd1 Gd1 126.84(6) . 2_557
O1 Gd1 Gd1 83.62(6) . 2_557
O7 Gd1 Gd1 116.14(6) . 2_557
N9 Gd1 Gd1 146.51(6) . 2_557
O2 Gd1 Gd1 33.97(4) . 2_557
C1 Gd1 Gd1 59.39(6) . 2_557
C1 O1 Gd1 99.17(16) . .
C1 O2 Gd1 166.29(19) . 2_557
C1 O2 Gd1 87.52(16) . .
Gd1 O2 Gd1 106.19(7) 2_557 .
C4 O3 Gd1 134.57(17) . 2_567
C4 O4 Gd1 139.57(18) . 1_565
Gd1 O5 H5D 115(2) . .
Gd1 O5 H5C 124(2) . .
H5D O5 H5C 112(3) . .
Gd1 O6 H6A 126(3) . .
Gd1 O6 H6B 131(3) . .
H6A O6 H6B 103(3) . .
Gd1 O7 H7B 116(2) . .
Gd1 O7 H7A 120(2) . .
H7B O7 H7A 107(3) . .
C3 N1 N2 108.5(2) . .
C3 N1 C2 129.6(2) . .
N2 N1 C2 121.3(2) . .
N3 N2 N1 105.7(2) . .
N2 N3 N4 112.3(2) . .
C3 N4 N3 104.7(2) . .
C3 N5 H5B 117(2) . .
C3 N5 H5A 113(3) . .
H5B N5 H5A 115(4) . .
C6 N6 N7 107.9(2) . .
C6 N6 C5 132.3(2) . .
N7 N6 C5 119.8(2) . .
N8 N7 N6 106.4(2) . .
N7 N8 N9 111.2(2) . .
C6 N9 N8 105.8(2) . .
C6 N9 Gd1 140.88(18) . .
N8 N9 Gd1 112.97(16) . .
C6 N10 H10A 119(3) . .
C6 N10 H10B 113(3) . .
H10A N10 H10B 125(4) . .
O1 C1 O2 121.7(2) . .
O1 C1 C2 120.3(2) . .
O2 C1 C2 117.9(2) . .
O1 C1 Gd1 56.05(14) . .
O2 C1 Gd1 67.06(15) . .
C2 C1 Gd1 164.42(19) . .
N1 C2 C1 111.1(2) . .
N1 C2 H2B 109.4 . .
C1 C2 H2B 109.4 . .
N1 C2 H2C 109.4 . .
C1 C2 H2C 109.4 . .
H2B C2 H2C 108.0 . .
N4 C3 N1 108.7(2) . .
N4 C3 N5 126.8(3) . .
N1 C3 N5 124.5(3) . .
O3 C4 O4 127.7(3) . .
O3 C4 C5 118.0(2) . .
O4 C4 C5 114.2(2) . .
N6 C5 C4 113.1(2) . .
N6 C5 H5E 109.0 . .
C4 C5 H5E 109.0 . .
N6 C5 H5F 109.0 . .
C4 C5 H5F 109.0 . .
H5E C5 H5F 107.8 . .
N9 C6 N6 108.7(2) . .
N9 C6 N10 126.5(3) . .
N6 C6 N10 124.6(3) . .

loop_
_geom_bond_atom_site_label_1
_geom_bond_atom_site_label_2
_geom_bond_distance
_geom_bond_site_symmetry_2
Gd1 O2 2.356(2) 2_557
Gd1 O3 2.382(2) 2_567
Gd1 O4 2.3847(18) 1_545
Gd1 O6 2.434(2) .
Gd1 O5 2.450(2) .
Gd1 O1 2.462(2) .
Gd1 O7 2.466(2) .
Gd1 N9 2.544(2) .
Gd1 O2 2.701(2) .
Gd1 C1 2.931(3) .
Gd1 Gd1 4.0491(10) 2_557
O1 C1 1.244(3) .
O2 C1 1.259(3) .
O2 Gd1 2.356(2) 2_557
O3 C4 1.250(3) .
O3 Gd1 2.3821(19) 2_567
O4 C4 1.257(3) .
O4 Gd1 2.3847(18) 1_565
O5 H5D 0.85(3) .
O5 H5C 0.85(3) .
O6 H6A 0.85(3) .
O6 H6B 0.85(3) .
O7 H7B 0.85(2) .
O7 H7A 0.85(3) .
N1 C3 1.344(4) .
N1 N2 1.354(3) .
N1 C2 1.446(3) .
N2 N3 1.285(4) .
N3 N4 1.363(4) .
N4 C3 1.325(3) .
N5 C3 1.340(4) .
N5 H5B 0.85(3) .
N5 H5A 0.85(3) .
N6 C6 1.340(3) .
N6 N7 1.367(3) .
N6 C5 1.453(3) .
N7 N8 1.285(3) .
N8 N9 1.364(3) .
N9 C6 1.322(3) .
N10 C6 1.345(4) .
N10 H10A 0.85(2) .
N10 H10B 0.85(2) .
C1 C2 1.513(4) .
C2 H2B 0.9700 .
C2 H2C 0.9700 .
C4 C5 1.524(4) .
C5 H5E 0.9700 .
C5 H5F 0.9700 .

loop_
_geom_hbond_atom_site_label_D
_geom_hbond_atom_site_label_H
_geom_hbond_atom_site_label_A
_geom_hbond_distance_DH
_geom_hbond_distance_HA
_geom_hbond_distance_DA
_geom_hbond_angle_DHA
_geom_hbond_site_symmetry_A
N5 H5B Cl1 0.85(3) 2.65(3) 3.497(3) 175(3) 2_656
C2 H2B Cl1 0.97 2.66 3.612(3) 168.0 2_656
O5 H5C N3 0.85(3) 2.54(3) 3.130(4) 127(3) 2_666
O5 H5C N4 0.85(3) 2.01(3) 2.823(3) 159(3) 2_666
N10 H10A Cl1 0.85(2) 2.564(18) 3.355(3) 155(4) 2_666
O5 H5D O7 0.85(3) 2.44(2) 3.191(3) 147(3) 2_657
O6 H6A Cl1 0.85(3) 2.40(3) 3.221(3) 163(3) 2_657
O7 H7A Cl1 0.85(3) 2.32(3) 3.161(2) 172(3) 2_657
O6 H6B Cl1 0.85(3) 2.28(2) 3.121(3) 171(3) 1_456
O7 H7B N3 0.85(2) 1.98(2) 2.822(3) 170(3) 1_546
N10 H10B O1 0.86(4) 2.15(5) 2.926(3) 151(4) .
C2 H2C N2 0.97 2.51 3.229(4) 130.5 2_566

loop_
_geom_torsion_atom_site_label_1
_geom_torsion_atom_site_label_2
_geom_torsion_atom_site_label_3
_geom_torsion_atom_site_label_4
_geom_torsion
_geom_torsion_site_symmetry_1
_geom_torsion_site_symmetry_4
O2 Gd1 O1 C1 -15.79(19) 2_557 .
O3 Gd1 O1 C1 -81.32(17) 2_567 .
O4 Gd1 O1 C1 54.34(17) 1_545 .
O6 Gd1 O1 C1 -123.70(17) . .
O5 Gd1 O1 C1 121.50(18) . .
O7 Gd1 O1 C1 112.44(18) . .
N9 Gd1 O1 C1 -165.23(18) . .
O2 Gd1 O1 C1 -7.35(15) . .
Gd1 Gd1 O1 C1 -11.47(16) 2_557 .
O2 Gd1 O2 C1 179.83(19) 2_557 .
O3 Gd1 O2 C1 97.52(16) 2_567 .
O4 Gd1 O2 C1 -100.76(16) 1_545 .
O6 Gd1 O2 C1 129.04(16) . .
O5 Gd1 O2 C1 -41.71(16) . .
O1 Gd1 O2 C1 7.17(14) . .
O7 Gd1 O2 C1 -117.28(16) . .
N9 Gd1 O2 C1 32.43(17) . .
Gd1 Gd1 O2 C1 179.83(19) 2_557 .
O2 Gd1 O2 Gd1 0.0 2_557 2_557
O3 Gd1 O2 Gd1 -82.31(8) 2_567 2_557
O4 Gd1 O2 Gd1 79.41(8) 1_545 2_557
O6 Gd1 O2 Gd1 -50.79(12) . 2_557
O5 Gd1 O2 Gd1 138.46(8) . 2_557
O1 Gd1 O2 Gd1 -172.66(11) . 2_557
O7 Gd1 O2 Gd1 62.89(13) . 2_557
N9 Gd1 O2 Gd1 -147.40(8) . 2_557
C1 Gd1 O2 Gd1 -179.83(19) . 2_557
C3 N1 N2 N3 0.0(3) . .
C2 N1 N2 N3 171.6(2) . .
N1 N2 N3 N4 0.3(4) . .
N2 N3 N4 C3 -0.4(3) . .
C6 N6 N7 N8 1.0(3) . .
C5 N6 N7 N8 -179.6(3) . .
N6 N7 N8 N9 -1.4(4) . .
N7 N8 N9 C6 1.3(4) . .
N7 N8 N9 Gd1 175.9(2) . .
O2 Gd1 N9 C6 -119.7(3) 2_557 .
O3 Gd1 N9 C6 -69.6(3) 2_567 .
O4 Gd1 N9 C6 80.3(3) 1_545 .
O6 Gd1 N9 C6 -142.6(3) . .
O5 Gd1 N9 C6 83.5(3) . .
O1 Gd1 N9 C6 9.5(3) . .
O7 Gd1 N9 C6 149.8(3) . .
O2 Gd1 N9 C6 -10.2(3) . .
C1 Gd1 N9 C6 3.3(3) . .
Gd1 Gd1 N9 C6 -43.2(4) 2_557 .
O2 Gd1 N9 N8 68.6(3) 2_557 .
O3 Gd1 N9 N8 118.7(2) 2_567 .
O4 Gd1 N9 N8 -91.4(2) 1_545 .
O6 Gd1 N9 N8 45.6(2) . .
O5 Gd1 N9 N8 -88.2(2) . .
O1 Gd1 N9 N8 -162.2(2) . .
O7 Gd1 N9 N8 -21.9(2) . .
O2 Gd1 N9 N8 178.12(18) . .
C1 Gd1 N9 N8 -168.4(2) . .
Gd1 Gd1 N9 N8 145.06(17) 2_557 .
Gd1 O1 C1 O2 14.3(3) . .
Gd1 O1 C1 C2 -162.1(2) . .
Gd1 O2 C1 O1 166.5(6) 2_557 .
Gd1 O2 C1 O1 -12.8(3) . .
Gd1 O2 C1 C2 -17.1(9) 2_557 .
Gd1 O2 C1 C2 163.6(2) . .
Gd1 O2 C1 Gd1 179.3(8) 2_557 .
O2 Gd1 C1 O1 166.67(16) 2_557 .
O3 Gd1 C1 O1 92.46(17) 2_567 .
O4 Gd1 C1 O1 -122.51(18) 1_545 .
O6 Gd1 C1 O1 87.2(2) . .
O5 Gd1 C1 O1 -53.74(17) . .
O7 Gd1 C1 O1 -99.56(19) . .
N9 Gd1 C1 O1 14.47(18) . .
O2 Gd1 C1 O1 166.8(3) . .
Gd1 Gd1 C1 O1 166.73(19) 2_557 .
O2 Gd1 C1 O2 -0.17(18) 2_557 .
O3 Gd1 C1 O2 -74.37(15) 2_567 .
O4 Gd1 C1 O2 70.65(15) 1_545 .
O6 Gd1 C1 O2 -79.68(19) . .
O5 Gd1 C1 O2 139.42(15) . .
O1 Gd1 C1 O2 -166.8(3) . .
O7 Gd1 C1 O2 93.60(18) . .
N9 Gd1 C1 O2 -152.37(15) . .
Gd1 Gd1 C1 O2 -0.11(12) 2_557 .
O2 Gd1 C1 C2 -111.9(7) 2_557 .
O3 Gd1 C1 C2 173.8(7) 2_567 .
O4 Gd1 C1 C2 -41.1(7) 1_545 .
O6 Gd1 C1 C2 168.5(6) . .
O5 Gd1 C1 C2 27.6(7) . .
O1 Gd1 C1 C2 81.4(7) . .
O7 Gd1 C1 C2 -18.2(7) . .
N9 Gd1 C1 C2 95.9(7) . .
O2 Gd1 C1 C2 -111.8(7) . .
Gd1 Gd1 C1 C2 -111.9(7) 2_557 .
C3 N1 C2 C1 78.2(3) . .
N2 N1 C2 C1 -91.5(3) . .
O1 C1 C2 N1 4.6(4) . .
O2 C1 C2 N1 -171.9(2) . .
Gd1 C1 C2 N1 -67.2(7) . .
N3 N4 C3 N1 0.3(3) . .
N3 N4 C3 N5 -178.1(3) . .
N2 N1 C3 N4 -0.2(3) . .
C2 N1 C3 N4 -170.9(3) . .
N2 N1 C3 N5 178.3(3) . .
C2 N1 C3 N5 7.5(5) . .
Gd1 O3 C4 O4 8.9(4) 2_567 .
Gd1 O3 C4 C5 -167.88(17) 2_567 .
Gd1 O4 C4 O3 16.0(5) 1_565 .
Gd1 O4 C4 C5 -167.12(19) 1_565 .
C6 N6 C5 C4 81.9(4) . .
N7 N6 C5 C4 -97.3(3) . .
O3 C4 C5 N6 -28.9(4) . .
O4 C4 C5 N6 153.9(2) . .
N8 N9 C6 N6 -0.6(3) . .
Gd1 N9 C6 N6 -172.7(2) . .
N8 N9 C6 N10 175.5(3) . .
Gd1 N9 C6 N10 3.4(5) . .
N7 N6 C6 N9 -0.2(3) . .
C5 N6 C6 N9 -179.5(3) . .
N7 N6 C6 N10 -176.4(3) . .
C5 N6 C6 N10 4.3(5) . .
